data_7010524
loop_
_publ_author_name
'Farrar, David H.'
'Grachova, Elena V.'
'Lough, Alan'
'Patirana, Charles'
'Po\"e, Anthony J.'
'Tunik, Sergey P.'

_publ_section_title
;
 Ligand effects on the structures of Rh6(CO)15L clusters
;
_journal_issue 13
_journal_name_full 'Journal of the Chemical Society, Dalton Transactions'
_journal_page_first 2015
_journal_paper_doi 10.1039/b010109p
_journal_year 2001
_chemical_formula_sum 'C17 H3 N O15 Rh6'
_chemical_formula_weight 1078.66
_chemical_name_common '8  Rh6(CO)15(MeCN)'
_chemical_name_systematic
; 
? 
;
_space_group_IT_number 14
_symmetry_cell_setting monoclinic
_symmetry_space_group_name_Hall '-P 2ybc'
_symmetry_space_group_name_H-M 'P 1 21/c 1'
_atom_sites_solution_hydrogens geom
_atom_sites_solution_primary direct
_atom_sites_solution_secondary difmap
_audit_creation_method SHELXL
_cell_angle_alpha 90.00
_cell_angle_beta 104.390(10)
_cell_angle_gamma 90.00
_cell_formula_units_Z 4
_cell_length_a 16.099(4)
_cell_length_b 9.6260(10)
_cell_length_c 17.080(3)
_cell_measurement_reflns_used 40
_cell_measurement_temperature 173(2)
_cell_measurement_theta_max 10.98
_cell_measurement_theta_min 0.55
_cell_volume 2563.8(8)
_computing_cell_refinement 'Siemens XSCANS'
_computing_data_collection 'Siemens XSCANS'
_computing_data_reduction 'Siemens SHELXTL'
_computing_molecular_graphics 'Siemens SHELXTL'
_computing_publication_material 'Siemens SHELXTL'
_computing_structure_refinement 'SHELXL-93 (Sheldrick, 1993)'
_computing_structure_solution 'SHELXS-86 (Sheldrick, 1990)'
_diffrn_ambient_temperature 173(2)
_diffrn_measurement_device 'Siemens P4'
_diffrn_measurement_method '\w scans'
_diffrn_radiation_monochromator graphite
_diffrn_radiation_source 'fine-focus sealed tube'
_diffrn_radiation_type MoK\a
_diffrn_radiation_wavelength 0.71073
_diffrn_reflns_av_R_equivalents 0.0817
_diffrn_reflns_av_sigmaI/netI 0.1134
_diffrn_reflns_limit_h_max 20
_diffrn_reflns_limit_h_min 0
_diffrn_reflns_limit_k_max 12
_diffrn_reflns_limit_k_min 0
_diffrn_reflns_limit_l_max 21
_diffrn_reflns_limit_l_min -21
_diffrn_reflns_number 5777
_diffrn_reflns_theta_max 27.00
_diffrn_reflns_theta_min 2.61
_diffrn_standards_decay_% 2.85
_diffrn_standards_interval_count 97
_diffrn_standards_number 3
_exptl_absorpt_coefficient_mu 3.845
_exptl_absorpt_correction_T_max 0.7538
_exptl_absorpt_correction_T_min 0.3769
_exptl_absorpt_correction_type psi-scan
_exptl_crystal_colour 'dark red'
_exptl_crystal_density_diffrn 2.795
_exptl_crystal_density_method none
_exptl_crystal_description plate
_exptl_crystal_F_000 2008
_exptl_crystal_size_max 0.72
_exptl_crystal_size_mid 0.34
_exptl_crystal_size_min 0.08
_refine_diff_density_max 1.386
_refine_diff_density_min -1.204
_refine_diff_density_rms 0.255
_refine_ls_extinction_coef 0.00014(7)
_refine_ls_extinction_expression Fc^*^==kFc[1+0.001xFc^2^\l^3^/sin(2\q)]^-1/4^
_refine_ls_extinction_method SHELXL
_refine_ls_goodness_of_fit_all 1.010
_refine_ls_goodness_of_fit_ref 1.146
_refine_ls_hydrogen_treatment constr
_refine_ls_matrix_type full
_refine_ls_number_parameters 364
_refine_ls_number_reflns 5580
_refine_ls_number_restraints 30
_refine_ls_restrained_S_all 1.009
_refine_ls_restrained_S_obs 1.142
_refine_ls_R_factor_all 0.1555
_refine_ls_R_factor_gt 0.0654
_refine_ls_shift/esd_mean 0.000
_refine_ls_shift/su_max -0.001
_refine_ls_structure_factor_coef Fsqd
_refine_ls_weighting_details 'w==1/[\s^2^(Fo^2^)+(0.0607P)^2^] where P==(Fo^2^+2Fc^2^)/3'
_refine_ls_weighting_scheme calc
_refine_ls_wR_factor_all 0.1645
_refine_ls_wR_factor_ref 0.1255
_reflns_number_gt 2689
_reflns_number_total 5580
_reflns_threshold_expression >2sigma(I)
_cod_data_source_file b010109p.txt
_cod_data_source_block s9556
_cod_depositor_comments
;
The following automatic conversions were performed:
'_symmetry_cell_setting' value 'Monoclinic' changed to 'monoclinic'
according to '/home/saulius/struct/CIF-dictionaries/cif_core.dic'
dictionary named 'cif_core.dic' version 2.4.1 from 2010-06-29.

Automatic conversion script
Id: cif_fix_enum 1527 2010-12-29 10:47:43Z saulius 

The following automatic conversions were performed:

'_refine_ls_weighting_scheme' value 'calc
w==1/[\s^2^(Fo^2^)+(0.0607P)^2^] where P==(Fo^2^+2Fc^2^)/3' was
changed to 'calc'. New tag '_refine_ls_weighting_details' was
created. The value of the new tag was set to
'w==1/[\s^2^(Fo^2^)+(0.0607P)^2^] where P==(Fo^2^+2Fc^2^)/3'.

Automatic conversion script
Id: cif_fix_values 3143 2015-03-26 13:38:13Z robertas 
;
_cod_original_sg_symbol_H-M P2(1)/c
_cod_database_code 7010524

loop_
_symmetry_equiv_pos_as_xyz
'x, y, z'
'-x, y+1/2, -z+1/2'
'-x, -y, -z'
'x, -y-1/2, z-1/2'

loop_
_atom_site_aniso_label
_atom_site_aniso_U_11
_atom_site_aniso_U_22
_atom_site_aniso_U_33
_atom_site_aniso_U_23
_atom_site_aniso_U_13
_atom_site_aniso_U_12
Rh10 0.0271(6) 0.0224(7) 0.0240(5) 0.0010(6) 0.0055(5) -0.0042(6)
Rh20 0.0229(6) 0.0308(7) 0.0277(6) 0.0045(6) 0.0026(5) -0.0018(6)
Rh21 0.0246(6) 0.0261(7) 0.0237(5) 0.0017(6) 0.0079(5) -0.0040(6)
Rh30 0.0284(6) 0.0264(7) 0.0213(5) 0.0031(6) 0.0077(5) 0.0032(6)
Rh31 0.0217(6) 0.0221(6) 0.0235(5) -0.0008(6) 0.0053(4) -0.0009(6)
Rh40 0.0249(6) 0.0219(6) 0.0285(6) 0.0021(6) 0.0076(5) 0.0019(6)
N1 0.069(13) 0.039(12) 0.036(9) -0.002(8) -0.006(9) 0.011(10)
C1 0.068(9) 0.061(9) 0.077(9) 0.018(8) 0.012(8) -0.025(8)
C2 0.073(16) 0.032(14) 0.072(15) -0.002(12) 0.011(13) -0.020(12)
C10 0.019(8) 0.044(11) 0.029(8) -0.010(8) -0.001(7) -0.005(8)
O10 0.038(7) 0.059(10) 0.033(6) -0.006(7) -0.001(5) -0.001(7)
C11 0.035(10) 0.044(11) 0.026(8) -0.010(8) 0.022(7) -0.008(9)
O11 0.054(8) 0.038(8) 0.029(5) 0.019(6) 0.011(5) 0.010(7)
C20 0.020(8) 0.047(12) 0.043(10) -0.027(9) 0.013(7) -0.009(8)
O20 0.036(7) 0.043(9) 0.047(7) 0.007(6) 0.017(6) 0.013(7)
C30 0.030(9) 0.022(9) 0.039(9) 0.024(7) 0.015(7) 0.017(8)
O30 0.034(7) 0.016(7) 0.056(7) 0.005(5) 0.017(6) -0.006(5)
C40 0.019(8) 0.032(10) 0.033(8) -0.009(7) 0.009(7) -0.003(7)
O40 0.063(10) 0.042(9) 0.052(8) 0.000(7) 0.015(7) 0.018(8)
C50 0.035(11) 0.037(11) 0.038(9) 0.001(8) 0.010(8) -0.001(9)
O50 0.035(8) 0.063(10) 0.057(8) 0.004(8) 0.005(7) -0.021(7)
C51 0.047(11) 0.065(14) 0.022(8) 0.011(9) 0.011(8) 0.008(10)
O51 0.080(13) 0.056(11) 0.049(9) 0.014(8) 0.031(9) -0.009(10)
C60 0.019(7) 0.039(8) 0.039(7) -0.002(6) -0.005(6) 0.000(6)
O60 0.038(8) 0.093(13) 0.052(8) 0.024(9) 0.002(7) 0.017(8)
C61 0.020(8) 0.042(11) 0.033(9) -0.004(8) 0.007(7) -0.016(8)
O61 0.052(8) 0.055(9) 0.039(7) -0.014(7) 0.020(6) -0.021(7)
C70 0.035(7) 0.026(7) 0.032(7) 0.006(6) 0.009(6) -0.009(6)
O70 0.036(7) 0.047(9) 0.049(7) -0.016(7) 0.007(6) 0.002(6)
C71 0.034(9) 0.020(8) 0.026(7) 0.003(6) 0.015(7) 0.014(7)
O71 0.041(8) 0.074(11) 0.043(7) 0.009(7) 0.017(6) 0.031(8)
C80 0.053(13) 0.032(11) 0.039(10) 0.007(9) 0.013(9) 0.011(10)
O80 0.079(11) 0.062(10) 0.032(7) 0.021(7) 0.017(7) 0.024(9)
C81 0.043(11) 0.017(9) 0.047(10) 0.008(8) 0.005(9) 0.002(8)
O81 0.050(9) 0.055(10) 0.042(7) -0.015(7) 0.000(6) -0.018(7)
C90 0.045(11) 0.016(9) 0.038(9) 0.009(7) 0.011(8) -0.006(8)
O90 0.076(12) 0.055(11) 0.074(10) 0.024(9) 0.022(9) 0.013(9)
C91 0.051(12) 0.024(11) 0.046(10) 0.014(9) 0.016(9) 0.010(9)
O91 0.092(13) 0.034(9) 0.056(8) -0.018(7) 0.019(8) -0.027(8)
C3 0.069(13) 0.039(12) 0.036(9) -0.002(8) -0.006(9) 0.011(10)
O3 0.068(9) 0.061(9) 0.077(9) 0.018(8) 0.012(8) -0.025(8)
N2 0.047(11) 0.065(14) 0.022(8) 0.011(9) 0.011(8) 0.008(10)
C4 0.080(13) 0.056(11) 0.049(9) 0.014(8) 0.031(9) -0.009(10)
C5 0.084(31) 0.079(32) 0.082(30) -0.001(19) 0.019(19) 0.009(19)

loop_
_atom_site_label
_atom_site_type_symbol
_atom_site_fract_x
_atom_site_fract_y
_atom_site_fract_z
_atom_site_U_iso_or_equiv
_atom_site_thermal_displace_type
_atom_site_occupancy
_atom_site_calc_flag
_atom_site_refinement_flags
_atom_site_disorder_group
Rh10 Rh 0.73567(9) 0.32856(12) 0.93120(8) 0.0246(3) Uani 1 d . .
Rh20 Rh 0.85314(8) 0.1217(2) 0.98829(7) 0.0278(3) Uani 1 d . .
Rh21 Rh 0.76705(7) 0.1247(2) 0.82850(6) 0.0245(3) Uani 1 d . .
Rh30 Rh 0.69990(8) 0.1303(2) 1.03195(6) 0.0251(3) Uani 1 d . .
Rh31 Rh 0.61281(7) 0.13411(15) 0.87058(6) 0.0225(3) Uani 1 d . .
Rh40 Rh 0.73022(9) -0.07462(13) 0.92844(8) 0.0249(3) Uani 1 d . .
N1 N 0.8204(13) 0.4626(20) 0.9017(9) 0.051(5) Uani 0.70 d P 1
C1 C 0.8632(14) 0.5402(24) 0.8860(13) 0.069(6) Uani 0.70 d PU 1
C2 C 0.9408(20) 0.5865(32) 0.8425(18) 0.061(9) Uani 0.70 d PU 1
H2A H 0.9944(38) 0.5409(167) 0.8702(82) 0.091 Uiso 0.70 calc PR 1
H2B H 0.9483(89) 0.6875(38) 0.8461(108) 0.091 Uiso 0.70 calc PR 1
H2C H 0.9252(65) 0.5584(192) 0.7856(38) 0.091 Uiso 0.70 calc PR 1
C10 C 0.8019(10) 0.2891(20) 1.0532(9) 0.032(4) Uani 1 d . .
O10 O 0.8367(8) 0.3552(16) 1.1096(6) 0.045(3) Uani 1 d . .
C11 C 0.6697(11) 0.2878(20) 0.8037(9) 0.032(4) Uani 1 d . .
O11 O 0.6429(8) 0.3619(14) 0.7507(6) 0.040(3) Uani 1 d . .
C20 C 0.8490(10) -0.0358(21) 0.8960(10) 0.036(4) Uani 1 d . .
O20 O 0.9001(8) -0.1040(14) 0.8801(7) 0.041(3) Uani 1 d . .
C30 C 0.6083(11) -0.0312(17) 0.9606(10) 0.029(4) Uani 1 d . .
O30 O 0.5569(7) -0.0956(11) 0.9748(7) 0.034(3) Uani 1 d . .
C40 C 0.6589(10) 0.4690(19) 0.9538(9) 0.027(4) Uani 1 d . .
O40 O 0.6140(9) 0.5455(15) 0.9649(8) 0.052(4) Uani 1 d . .
C50 C 0.9517(12) 0.2241(21) 0.9765(10) 0.037(4) Uani 1 d . .
O50 O 1.0071(8) 0.2915(16) 0.9716(7) 0.053(4) Uani 1 d . .
C51 C 0.8562(12) 0.2215(23) 0.7920(9) 0.045(5) Uani 0.70 d P 1
O51 O 0.9077(12) 0.2747(18) 0.7725(9) 0.059(5) Uani 0.70 d P 1
C60 C 0.9102(10) 0.0217(20) 1.0817(10) 0.035(4) Uani 1 d U .
O60 O 0.9430(9) -0.0421(18) 1.1368(8) 0.063(5) Uani 1 d . .
C61 C 0.7292(10) 0.0175(20) 0.7308(10) 0.032(4) Uani 1 d . .
O61 O 0.7075(9) -0.0440(15) 0.6743(7) 0.047(4) Uani 1 d . .
C70 C 0.6209(11) 0.2391(19) 1.0715(9) 0.031(4) Uani 1 d U .
O70 O 0.5741(8) 0.3065(14) 1.0954(7) 0.045(3) Uani 1 d . .
C71 C 0.5175(10) 0.2331(17) 0.8858(8) 0.025(4) Uani 1 d . .
O71 O 0.4565(8) 0.2883(16) 0.8934(7) 0.051(4) Uani 1 d . .
C80 C 0.7344(13) 0.0178(20) 1.1267(10) 0.041(5) Uani 1 d . .
O80 O 0.7572(10) -0.0474(16) 1.1823(7) 0.057(4) Uani 1 d . .
C81 C 0.5489(12) 0.0438(18) 0.7760(11) 0.037(4) Uani 1 d . .
O81 O 0.5089(9) -0.0016(15) 0.7181(7) 0.051(4) Uani 1 d . .
C90 C 0.7753(12) -0.2159(18) 1.0110(10) 0.033(4) Uani 1 d . .
O90 O 0.7993(11) -0.2932(17) 1.0587(9) 0.068(5) Uani 1 d . .
C91 C 0.6809(13) -0.2068(20) 0.8449(11) 0.040(5) Uani 1 d . .
O91 O 0.6547(11) -0.2843(15) 0.7996(8) 0.061(4) Uani 1 d . .
C3 C 0.8204(13) 0.4626(20) 0.9017(9) 0.051(5) Uani 0.30 d P 2
O3 O 0.8632(14) 0.5402(24) 0.8860(13) 0.069(6) Uani 0.30 d P 2
N2 N 0.8562(12) 0.2215(23) 0.7920(9) 0.045(5) Uani 0.30 d P 2
C4 C 0.9077(12) 0.2747(18) 0.7725(9) 0.059(5) Uani 0.30 d P 2
C5 C 1.0052(55) 0.3422(104) 0.7792(48) 0.082(26) Uani 0.30 d PU 2
H5A H 1.0046(106) 0.4416(156) 0.7913(330) 0.123 Uiso 0.30 calc PR 2
H5B H 1.0208(166) 0.3292(539) 0.7278(131) 0.123 Uiso 0.30 calc PR 2
H5C H 1.0474(77) 0.2952(411) 0.8224(244) 0.123 Uiso 0.30 calc PR 2

loop_
_atom_type_symbol
_atom_type_description
_atom_type_scat_dispersion_real
_atom_type_scat_dispersion_imag
_atom_type_scat_source
C C 0.0033 0.0016 'International Tables Vol C Tables 4.2.6.8 and 6.1.1.4'
H H 0.0000 0.0000 'International Tables Vol C Tables 4.2.6.8 and 6.1.1.4'
N N 0.0061 0.0033 'International Tables Vol C Tables 4.2.6.8 and 6.1.1.4'
O O 0.0106 0.0060 'International Tables Vol C Tables 4.2.6.8 and 6.1.1.4'
Rh Rh -1.1178 0.9187 'International Tables Vol C Tables 4.2.6.8 and 6.1.1.4'

loop_
_geom_angle_atom_site_label_1
_geom_angle_atom_site_label_2
_geom_angle_atom_site_label_3
_geom_angle
_geom_angle_site_symmetry_1
_geom_angle_site_symmetry_3
_geom_angle_publ_flag
C40 Rh10 C3 96.1(7) . . ?
C40 Rh10 N1 96.1(7) . . ?
C40 Rh10 C10 96.8(7) . . ?
C3 Rh10 C10 98.8(7) . . ?
N1 Rh10 C10 98.8(7) . . ?
C40 Rh10 C11 98.4(7) . . ?
C3 Rh10 C11 93.3(6) . . ?
N1 Rh10 C11 93.3(6) . . ?
C10 Rh10 C11 159.4(7) . . ?
C40 Rh10 Rh30 96.8(5) . . ?
C3 Rh10 Rh30 149.6(5) . . ?
N1 Rh10 Rh30 149.6(5) . . ?
C10 Rh10 Rh30 52.3(5) . . ?
C11 Rh10 Rh30 111.9(5) . . ?
C40 Rh10 Rh31 96.7(5) . . ?
C3 Rh10 Rh31 144.0(5) . . ?
N1 Rh10 Rh31 144.0(5) . . ?
C10 Rh10 Rh31 112.8(5) . . ?
C11 Rh10 Rh31 51.6(5) . . ?
Rh30 Rh10 Rh31 60.86(5) . . ?
C40 Rh10 Rh20 148.4(5) . . ?
C3 Rh10 Rh20 95.9(5) . . ?
N1 Rh10 Rh20 95.9(5) . . ?
C10 Rh10 Rh20 52.4(5) . . ?
C11 Rh10 Rh20 109.9(5) . . ?
Rh30 Rh10 Rh20 60.27(5) . . ?
Rh31 Rh10 Rh20 90.44(5) . . ?
C40 Rh10 Rh21 148.3(4) . . ?
C3 Rh10 Rh21 93.1(5) . . ?
N1 Rh10 Rh21 93.1(5) . . ?
C10 Rh10 Rh21 111.7(5) . . ?
C11 Rh10 Rh21 50.7(5) . . ?
Rh30 Rh10 Rh21 90.23(5) . . ?
Rh31 Rh10 Rh21 60.13(5) . . ?
Rh20 Rh10 Rh21 59.52(5) . . ?
C60 Rh20 C50 96.2(7) . . ?
C60 Rh20 C20 100.2(8) . . ?
C50 Rh20 C20 99.2(7) . . ?
C60 Rh20 C10 96.3(7) . . ?
C50 Rh20 C10 95.7(7) . . ?
C20 Rh20 C10 156.4(6) . . ?
C60 Rh20 Rh21 149.8(6) . . ?
C50 Rh20 Rh21 96.7(5) . . ?
C20 Rh20 Rh21 50.8(5) . . ?
C10 Rh20 Rh21 109.3(4) . . ?
C60 Rh20 Rh40 96.8(5) . . ?
C50 Rh20 Rh40 148.5(5) . . ?
C20 Rh20 Rh40 50.3(4) . . ?
C10 Rh20 Rh40 111.2(4) . . ?
Rh21 Rh20 Rh40 59.74(5) . . ?
C60 Rh20 Rh30 93.8(5) . . ?
C50 Rh20 Rh30 146.4(6) . . ?
C20 Rh20 Rh30 110.4(4) . . ?
C10 Rh20 Rh30 51.3(4) . . ?
Rh21 Rh20 Rh30 90.23(5) . . ?
Rh40 Rh20 Rh30 60.60(5) . . ?
C60 Rh20 Rh10 144.4(5) . . ?
C50 Rh20 Rh10 96.0(6) . . ?
C20 Rh20 Rh10 110.6(5) . . ?
C10 Rh20 Rh10 49.2(4) . . ?
Rh21 Rh20 Rh10 60.40(5) . . ?
Rh40 Rh20 Rh10 89.88(5) . . ?
Rh30 Rh20 Rh10 59.39(5) . . ?
C61 Rh21 N2 94.5(7) . . ?
C61 Rh21 C51 94.5(7) . . ?
C61 Rh21 C20 95.7(7) . . ?
N2 Rh21 C20 96.5(7) . . ?
C51 Rh21 C20 96.5(7) . . ?
C61 Rh21 C11 99.2(7) . . ?
N2 Rh21 C11 98.3(7) . . ?
C51 Rh21 C11 98.3(7) . . ?
C20 Rh21 C11 158.1(6) . . ?
C61 Rh21 Rh40 95.4(5) . . ?
N2 Rh21 Rh40 146.3(5) . . ?
C51 Rh21 Rh40 146.3(5) . . ?
C20 Rh21 Rh40 50.5(4) . . ?
C11 Rh21 Rh40 111.7(4) . . ?
C61 Rh21 Rh20 146.2(6) . . ?
N2 Rh21 Rh20 95.4(5) . . ?
C51 Rh21 Rh20 95.4(5) . . ?
C20 Rh21 Rh20 51.1(4) . . ?
C11 Rh21 Rh20 111.2(4) . . ?
Rh40 Rh21 Rh20 60.26(5) . . ?
C61 Rh21 Rh31 97.6(5) . . ?
N2 Rh21 Rh31 148.8(6) . . ?
C51 Rh21 Rh31 148.8(6) . . ?
C20 Rh21 Rh31 110.7(4) . . ?
C11 Rh21 Rh31 51.4(4) . . ?
Rh40 Rh21 Rh31 60.63(5) . . ?
Rh20 Rh21 Rh31 90.35(5) . . ?
C61 Rh21 Rh10 149.5(5) . . ?
N2 Rh21 Rh10 97.4(6) . . ?
C51 Rh21 Rh10 97.4(6) . . ?
C20 Rh21 Rh10 110.6(4) . . ?
C11 Rh21 Rh10 51.4(4) . . ?
Rh40 Rh21 Rh10 89.99(5) . . ?
Rh20 Rh21 Rh10 60.08(5) . . ?
Rh31 Rh21 Rh10 59.43(5) . . ?
C70 Rh30 C80 95.2(7) . . ?
C70 Rh30 C10 95.5(7) . . ?
C80 Rh30 C10 101.8(8) . . ?
C70 Rh30 C30 99.5(6) . . ?
C80 Rh30 C30 94.6(7) . . ?
C10 Rh30 C30 156.6(6) . . ?
C70 Rh30 Rh10 96.0(5) . . ?
C80 Rh30 Rh10 150.3(6) . . ?
C10 Rh30 Rh10 49.7(4) . . ?
C30 Rh30 Rh10 110.5(4) . . ?
C70 Rh30 Rh20 147.1(5) . . ?
C80 Rh30 Rh20 97.0(6) . . ?
C10 Rh30 Rh20 52.0(5) . . ?
C30 Rh30 Rh20 109.9(4) . . ?
Rh10 Rh30 Rh20 60.34(5) . . ?
C70 Rh30 Rh31 97.4(5) . . ?
C80 Rh30 Rh31 145.1(6) . . ?
C10 Rh30 Rh31 109.1(4) . . ?
C30 Rh30 Rh31 51.3(4) . . ?
Rh10 Rh30 Rh31 59.70(5) . . ?
Rh20 Rh30 Rh31 89.82(5) . . ?
C70 Rh30 Rh40 149.3(5) . . ?
C80 Rh30 Rh40 94.4(6) . . ?
C10 Rh30 Rh40 110.9(4) . . ?
C30 Rh30 Rh40 50.7(4) . . ?
Rh10 Rh30 Rh40 89.84(5) . . ?
Rh20 Rh30 Rh40 59.58(5) . . ?
Rh31 Rh30 Rh40 59.98(5) . . ?
C71 Rh31 C81 93.5(7) . . ?
C71 Rh31 C11 100.9(7) . . ?
C81 Rh31 C11 94.2(7) . . ?
C71 Rh31 C30 95.7(6) . . ?
C81 Rh31 C30 99.0(7) . . ?
C11 Rh31 C30 158.0(6) . . ?
C71 Rh31 Rh10 98.0(5) . . ?
C81 Rh31 Rh10 145.6(5) . . ?
C11 Rh31 Rh10 51.8(4) . . ?
C30 Rh31 Rh10 111.9(5) . . ?
C71 Rh31 Rh21 150.9(5) . . ?
C81 Rh31 Rh21 95.5(6) . . ?
C11 Rh31 Rh21 50.9(5) . . ?
C30 Rh31 Rh21 110.1(4) . . ?
Rh10 Rh31 Rh21 60.44(5) . . ?
C71 Rh31 Rh30 95.6(4) . . ?
C81 Rh31 Rh30 151.2(5) . . ?
C11 Rh31 Rh30 110.7(4) . . ?
C30 Rh31 Rh30 53.0(5) . . ?
Rh10 Rh31 Rh30 59.44(5) . . ?
Rh21 Rh31 Rh30 89.60(5) . . ?
C71 Rh31 Rh40 145.9(4) . . ?
C81 Rh31 Rh40 98.6(5) . . ?
C11 Rh31 Rh40 109.8(5) . . ?
C30 Rh31 Rh40 51.0(4) . . ?
Rh10 Rh31 Rh40 89.78(5) . . ?
Rh21 Rh31 Rh40 59.26(5) . . ?
Rh30 Rh31 Rh40 60.14(5) . . ?
C91 Rh40 C90 94.9(7) . . ?
C91 Rh40 C20 98.8(7) . . ?
C90 Rh40 C20 96.5(8) . . ?
C91 Rh40 C30 94.6(8) . . ?
C90 Rh40 C30 98.3(6) . . ?
C20 Rh40 C30 159.1(6) . . ?
C91 Rh40 Rh21 96.6(5) . . ?
C90 Rh40 Rh21 146.8(5) . . ?
C20 Rh40 Rh21 51.1(5) . . ?
C30 Rh40 Rh21 111.6(4) . . ?
C91 Rh40 Rh20 148.9(6) . . ?
C90 Rh40 Rh20 96.1(5) . . ?
C20 Rh40 Rh20 51.1(4) . . ?
C30 Rh40 Rh20 112.4(5) . . ?
Rh21 Rh40 Rh20 60.01(5) . . ?
C91 Rh40 Rh31 95.5(5) . . ?
C90 Rh40 Rh31 149.0(5) . . ?
C20 Rh40 Rh31 110.7(6) . . ?
C30 Rh40 Rh31 51.7(4) . . ?
Rh21 Rh40 Rh31 60.10(5) . . ?
Rh20 Rh40 Rh31 89.90(5) . . ?
C91 Rh40 Rh30 146.7(6) . . ?
C90 Rh40 Rh30 97.3(5) . . ?
C20 Rh40 Rh30 110.5(5) . . ?
C30 Rh40 Rh30 53.0(5) . . ?
Rh21 Rh40 Rh30 89.93(5) . . ?
Rh20 Rh40 Rh30 59.82(5) . . ?
Rh31 Rh40 Rh30 59.88(4) . . ?
C1 N1 Rh10 176.4(21) . . ?
N1 C1 C2 151.8(26) . . ?
O10 C10 Rh10 136.7(16) . . ?
O10 C10 Rh30 134.1(13) . . ?
Rh10 C10 Rh30 77.9(5) . . ?
O10 C10 Rh20 129.8(13) . . ?
Rh10 C10 Rh20 78.4(5) . . ?
Rh30 C10 Rh20 76.7(6) . . ?
O11 C11 Rh21 135.2(12) . . ?
O11 C11 Rh31 134.6(14) . . ?
Rh21 C11 Rh31 77.7(6) . . ?
O11 C11 Rh10 131.4(15) . . ?
Rh21 C11 Rh10 77.9(6) . . ?
Rh31 C11 Rh10 76.6(5) . . ?
O20 C20 Rh40 134.7(16) . . ?
O20 C20 Rh21 131.8(14) . . ?
Rh40 C20 Rh21 78.4(6) . . ?
O20 C20 Rh20 132.9(13) . . ?
Rh40 C20 Rh20 78.7(5) . . ?
Rh21 C20 Rh20 78.1(6) . . ?
O30 C30 Rh40 135.1(14) . . ?
O30 C30 Rh31 134.9(13) . . ?
Rh40 C30 Rh31 77.3(5) . . ?
O30 C30 Rh30 133.2(14) . . ?
Rh40 C30 Rh30 76.4(6) . . ?
Rh31 C30 Rh30 75.7(5) . . ?
O40 C40 Rh10 177.8(16) . . ?
O50 C50 Rh20 175.3(18) . . ?
O51 C51 Rh21 178.6(18) . . ?
O60 C60 Rh20 177.8(18) . . ?
O61 C61 Rh21 179.7(11) . . ?
O70 C70 Rh30 178.8(15) . . ?
O71 C71 Rh31 176.6(17) . . ?
O80 C80 Rh30 177.9(19) . . ?
O81 C81 Rh31 175.5(16) . . ?
O90 C90 Rh40 178.0(17) . . ?
O91 C91 Rh40 177.6(17) . . ?
O3 C3 Rh10 176.4(21) . . ?
C4 N2 Rh21 178.6(18) . . ?
N2 C4 C5 158.1(33) . . ?

loop_
_geom_bond_atom_site_label_1
_geom_bond_atom_site_label_2
_geom_bond_distance
_geom_bond_site_symmetry_2
_geom_bond_publ_flag
Rh10 C40 1.93(2) . ?
Rh10 C3 2.03(2) . ?
Rh10 N1 2.03(2) . ?
Rh10 C10 2.13(2) . ?
Rh10 C11 2.21(2) . ?
Rh10 Rh30 2.726(2) . ?
Rh10 Rh31 2.733(2) . ?
Rh10 Rh20 2.752(2) . ?
Rh10 Rh21 2.761(2) . ?
Rh20 C60 1.89(2) . ?
Rh20 C50 1.92(2) . ?
Rh20 C20 2.18(2) . ?
Rh20 C10 2.23(2) . ?
Rh20 Rh21 2.737(2) . ?
Rh20 Rh40 2.744(2) . ?
Rh20 Rh30 2.750(2) . ?
Rh21 C61 1.93(2) . ?
Rh21 N2 1.94(2) . ?
Rh21 C51 1.94(2) . ?
Rh21 C20 2.17(2) . ?
Rh21 C11 2.18(2) . ?
Rh21 Rh40 2.729(2) . ?
Rh21 Rh31 2.753(2) . ?
Rh30 C70 1.90(2) . ?
Rh30 C80 1.91(2) . ?
Rh30 C10 2.21(2) . ?
Rh30 C30 2.28(2) . ?
Rh30 Rh31 2.765(2) . ?
Rh30 Rh40 2.772(2) . ?
Rh31 C71 1.878(15) . ?
Rh31 C81 1.90(2) . ?
Rh31 C11 2.20(2) . ?
Rh31 C30 2.226(15) . ?
Rh31 Rh40 2.767(2) . ?
Rh40 C91 1.93(2) . ?
Rh40 C90 1.96(2) . ?
Rh40 C20 2.15(2) . ?
Rh40 C30 2.21(2) . ?
N1 C1 1.09(3) . ?
C1 C2 1.66(3) . ?
C10 O10 1.17(2) . ?
C11 O11 1.15(2) . ?
C20 O20 1.14(2) . ?
C30 O30 1.11(2) . ?
C40 O40 1.08(2) . ?
C50 O50 1.12(2) . ?
C51 O51 1.09(2) . ?
C60 O60 1.14(2) . ?
C61 O61 1.11(2) . ?
C70 O70 1.14(2) . ?
C71 O71 1.15(2) . ?
C80 O80 1.12(2) . ?
C81 O81 1.13(2) . ?
C90 O90 1.10(2) . ?
C91 O91 1.08(2) . ?
C3 O3 1.09(3) . ?
N2 C4 1.09(2) . ?
C4 C5 1.68(9) . ?
